data_2224124
loop_
_publ_author_name
'Takahashi, Yuya'
'Ikeda, Yasuhisa'

_publ_section_title
;
 <i>trans</i>-Bis(1-cyclohexylpyrrolidin-2-one)dinitratopalladium(II)
;
_journal_coeditor_code BR2124
_journal_issue 12
_journal_name_full 'Acta Crystallographica Section E'
_journal_page_first m1533
_journal_page_last m1534
_journal_paper_doi 10.1107/S1600536809045930
_journal_volume 65
_journal_year 2009
_chemical_formula_iupac '[Pd (N O3)2 (C10 H17 N O)2]'
_chemical_formula_moiety 'C20 H34 N4 O8 Pd1'
_chemical_formula_sum 'C20 H34 N4 O8 Pd'
_chemical_formula_weight 564.91
_chemical_name_systematic
;
<i>trans</i>-Bis(1-cyclohexylpyrrolidin-2-one)dinitratopalladium(II)
;
_space_group_IT_number 2
_symmetry_cell_setting triclinic
_symmetry_space_group_name_Hall '-P 1'
_symmetry_space_group_name_H-M 'P -1'
_atom_sites_solution_hydrogens geom
_atom_sites_solution_primary direct
_atom_sites_solution_secondary difmap
_cell_angle_alpha 60.8650(19)
_cell_angle_beta 66.057(2)
_cell_angle_gamma 68.845(2)
_cell_formula_units_Z 1
_cell_length_a 7.6431(5)
_cell_length_b 9.8892(8)
_cell_length_c 10.1118(7)
_cell_measurement_reflns_used 5845
_cell_measurement_temperature 173.1
_cell_measurement_theta_max 27.5
_cell_measurement_theta_min 3.3
_cell_volume 597.24(8)
_computing_cell_refinement 'PROCESS-AUTO (Rigaku, 1998)'
_computing_data_collection 'PROCESS-AUTO (Rigaku, 1998)'
_computing_data_reduction 'CrystalStructure (Rigaku/MSC, 2006)'
_computing_molecular_graphics 'ORTEP-3 (Farrugia, 1997)'
_computing_publication_material 'CrystalStructure (Rigaku/MSC, 2006)'
_computing_structure_refinement 'SHELXL97 (Sheldrick, 2008)'
_computing_structure_solution
;
SIR92 (Altomare <i>et al.</i>, 1994) and DIRDIF99 (Beurskens <i>et
al.</i>,
1999)
;
_diffrn_ambient_temperature 173.1
_diffrn_detector_area_resol_mean 10.00
_diffrn_measured_fraction_theta_full 0.991
_diffrn_measured_fraction_theta_max 0.991
_diffrn_measurement_device_type 'Rigaku R-AXIS RAPID'
_diffrn_measurement_method \w
_diffrn_radiation_type 'Mo K\a'
_diffrn_radiation_wavelength 0.71075
_diffrn_reflns_av_R_equivalents 0.021
_diffrn_reflns_limit_h_max 9
_diffrn_reflns_limit_h_min -9
_diffrn_reflns_limit_k_max 12
_diffrn_reflns_limit_k_min -12
_diffrn_reflns_limit_l_max 13
_diffrn_reflns_limit_l_min -11
_diffrn_reflns_number 5836
_diffrn_reflns_theta_full 27.47
_diffrn_reflns_theta_max 27.47
_exptl_absorpt_coefficient_mu 0.829
_exptl_absorpt_correction_T_max 0.943
_exptl_absorpt_correction_T_min 0.754
_exptl_absorpt_correction_type numerical
_exptl_absorpt_process_details
;
(ABSCOR; Higashi, 1999)
;
_exptl_crystal_colour brown
_exptl_crystal_density_diffrn 1.571
_exptl_crystal_density_method 'not measured'
_exptl_crystal_description platelet
_exptl_crystal_F_000 292.00
_exptl_crystal_size_max 0.78
_exptl_crystal_size_mid 0.41
_exptl_crystal_size_min 0.07
_refine_diff_density_max 0.32
_refine_diff_density_min -0.93
_refine_ls_extinction_method none
_refine_ls_goodness_of_fit_ref 1.072
_refine_ls_hydrogen_treatment constr
_refine_ls_number_parameters 152
_refine_ls_number_reflns 2696
_refine_ls_R_factor_gt 0.0195
_refine_ls_shift/su_max 0.0010
_refine_ls_structure_factor_coef Fsqd
_refine_ls_weighting_details 'w = 1/[\s^2^(Fo^2^)+(0.0294P)^2^+0.1351P] where P=(Fo^2^+2Fc^2^)/3'
_refine_ls_weighting_scheme calc
_refine_ls_wR_factor_ref 0.0518
_reflns_number_gt 2662
_reflns_number_total 2696
_reflns_threshold_expression F^2^>2\s(F^2^)
_cod_data_source_file br2124.cif
_cod_data_source_block I
_cod_original_cell_volume 597.24(7)
_cod_original_formula_sum 'C20 H34 N4 O8 Pd1'
_cod_database_code 2224124
_cod_database_fobs_code 2224124

loop_
_symmetry_equiv_pos_site_id
_symmetry_equiv_pos_as_xyz
1 +X,+Y,+Z
2 -X,-Y,-Z

loop_
_atom_site_type_symbol
_atom_site_label
_atom_site_fract_x
_atom_site_fract_y
_atom_site_fract_z
_atom_site_U_iso_or_equiv
_atom_site_adp_type
_atom_site_calc_flag
_atom_site_refinement_flags
_atom_site_occupancy
_atom_site_disorder_assembly
_atom_site_disorder_group
Pd Pd(1) 1.0000 1.0000 0.0000 0.02155(5) Uani d S 1.00 . .
O O(1) 0.92669(15) 0.93354(13) 0.23446(12) 0.0268(2) Uani d . 1.00 . .
O O(2) 1.18410(17) 1.12278(13) -0.03171(13) 0.0308(2) Uani d . 1.00 . .
O O(3) 0.98979(19) 1.33981(14) -0.14453(18) 0.0454(3) Uani d . 1.00 . .
O O(4) 1.25913(19) 1.34980(16) -0.12849(17) 0.0447(3) Uani d . 1.00 . .
N N(1) 1.14168(19) 1.27768(16) -0.10479(15) 0.0289(2) Uani d . 1.00 . .
N N(2) 0.99744(17) 0.78446(13) 0.46810(13) 0.0201(2) Uani d . 1.00 . .
C C(1) 1.04947(19) 0.84244(15) 0.31243(15) 0.0200(2) Uani d . 1.00 . .
C C(2) 1.2637(2) 0.78476(17) 0.24741(16) 0.0246(2) Uani d . 1.00 . .
C C(3) 1.3405(2) 0.70029(19) 0.39282(17) 0.0283(3) Uani d . 1.00 . .
C C(4) 1.1591(2) 0.6721(2) 0.53523(17) 0.0308(3) Uani d . 1.00 . .
C C(5) 0.79357(19) 0.80910(15) 0.56480(15) 0.0197(2) Uani d . 1.00 . .
C C(6) 0.7016(2) 0.67022(18) 0.61976(19) 0.0284(3) Uani d . 1.00 . .
C C(7) 0.4882(2) 0.6965(2) 0.7192(2) 0.0320(3) Uani d . 1.00 . .
C C(8) 0.4713(2) 0.7307(2) 0.85611(18) 0.0331(3) Uani d . 1.00 . .
C C(9) 0.5632(2) 0.8697(2) 0.79808(19) 0.0329(3) Uani d . 1.00 . .
C C(10) 0.7782(2) 0.8389(2) 0.70401(18) 0.0288(3) Uani d . 1.00 . .
H H(1) 1.4309 0.5987 0.3943 0.034 Uiso c R 1.00 . .
H H(2) 1.4106 0.7671 0.3930 0.034 Uiso c R 1.00 . .
H H(3) 0.7185 0.9056 0.4966 0.024 Uiso c R 1.00 . .
H H(4) 1.1427 0.5617 0.5814 0.037 Uiso c R 1.00 . .
H H(5) 1.1670 0.6947 0.6176 0.037 Uiso c R 1.00 . .
H H(6) 0.8353 0.9314 0.6650 0.035 Uiso c R 1.00 . .
H H(7) 0.8527 0.7458 0.7733 0.035 Uiso c R 1.00 . .
H H(8) 0.5543 0.8869 0.8894 0.040 Uiso c R 1.00 . .
H H(9) 0.4907 0.9666 0.7304 0.040 Uiso c R 1.00 . .
H H(10) 0.3316 0.7544 0.9134 0.040 Uiso c R 1.00 . .
H H(11) 0.5371 0.6359 0.9307 0.040 Uiso c R 1.00 . .
H H(12) 0.4091 0.7865 0.6515 0.038 Uiso c R 1.00 . .
H H(13) 0.4353 0.6011 0.7612 0.038 Uiso c R 1.00 . .
H H(14) 1.3286 0.8742 0.1665 0.030 Uiso c R 1.00 . .
H H(15) 1.2847 0.7108 0.2003 0.030 Uiso c R 1.00 . .
H H(16) 0.7772 0.5718 0.6833 0.034 Uiso c R 1.00 . .
H H(17) 0.7068 0.6578 0.5268 0.034 Uiso c R 1.00 . .

loop_
_atom_site_aniso_label
_atom_site_aniso_U_11
_atom_site_aniso_U_22
_atom_site_aniso_U_33
_atom_site_aniso_U_12
_atom_site_aniso_U_13
_atom_site_aniso_U_23
Pd(1) 0.02369(9) 0.02268(9) 0.01332(8) -0.00108(5) -0.00923(5) -0.00290(6)
O(1) 0.0252(5) 0.0317(5) 0.0153(4) 0.0013(4) -0.0097(3) -0.0052(4)
O(2) 0.0337(5) 0.0282(5) 0.0285(5) -0.0043(4) -0.0169(4) -0.0047(4)
O(3) 0.0352(6) 0.0284(5) 0.0613(8) -0.0068(4) -0.0266(6) 0.0010(5)
O(4) 0.0404(7) 0.0437(7) 0.0463(7) -0.0220(5) -0.0156(5) -0.0031(6)
N(1) 0.0270(6) 0.0299(6) 0.0209(5) -0.0104(4) -0.0063(4) -0.0008(4)
N(2) 0.0224(5) 0.0203(5) 0.0152(5) -0.0035(4) -0.0084(4) -0.0035(4)
C(1) 0.0242(6) 0.0195(5) 0.0162(5) -0.0047(4) -0.0083(4) -0.0049(4)
C(2) 0.0229(6) 0.0275(6) 0.0181(6) -0.0022(5) -0.0075(5) -0.0059(5)
C(3) 0.0241(7) 0.0327(7) 0.0221(6) -0.0021(5) -0.0110(5) -0.0055(5)
C(4) 0.0262(7) 0.0367(7) 0.0188(6) -0.0018(5) -0.0123(5) -0.0017(5)
C(5) 0.0228(6) 0.0197(5) 0.0151(5) -0.0050(4) -0.0067(4) -0.0042(4)
C(6) 0.0278(7) 0.0286(7) 0.0356(8) -0.0083(5) -0.0092(5) -0.0160(6)
C(7) 0.0262(7) 0.0341(7) 0.0388(8) -0.0127(5) -0.0082(6) -0.0132(6)
C(8) 0.0292(7) 0.0403(8) 0.0232(7) -0.0150(6) -0.0022(5) -0.0064(6)
C(9) 0.0331(8) 0.0436(8) 0.0268(7) -0.0137(6) -0.0004(6) -0.0199(7)
C(10) 0.0311(7) 0.0397(8) 0.0242(7) -0.0169(6) -0.0014(5) -0.0174(6)

loop_
_atom_type_symbol
_atom_type_description
_atom_type_scat_dispersion_real
_atom_type_scat_dispersion_imag
_atom_type_scat_source
Pd Pd -0.999 1.007
;
International Tables for Crystallography
(1992, Vol. C, Tables 4.2.6.8 and 6.1.1.4)
;
C C 0.003 0.002
;
International Tables for Crystallography
(1992, Vol. C, Tables 4.2.6.8 and 6.1.1.4)
;
H H 0.000 0.000
;
International Tables for Crystallography
(1992, Vol. C, Table 6.1.1.4)
;
N N 0.006 0.003
;
International Tables for Crystallography
(1992, Vol. C, Tables 4.2.6.8 and 6.1.1.4)
;
O O 0.011 0.006
;
International Tables for Crystallography
(1992, Vol. C, Tables 4.2.6.8 and 6.1.1.4)
;

loop_
_geom_angle_atom_site_label_1
_geom_angle_atom_site_label_2
_geom_angle_atom_site_label_3
_geom_angle_site_symmetry_1
_geom_angle_site_symmetry_2
_geom_angle_site_symmetry_3
_geom_angle
_geom_angle_publ_flag
O(1) Pd(1) O(1) . . 2_775 180.00(7) no
O(1) Pd(1) O(2) . . . 89.93(5) no
O(1) Pd(1) O(2) . . 2_775 90.07(5) no
O(1) Pd(1) O(2) 2_775 . . 90.07(5) no
O(1) Pd(1) O(2) 2_775 . 2_775 89.93(5) no
O(2) Pd(1) O(2) . . 2_775 180.00(6) no
Pd(1) O(1) C(1) . . . 121.33(8) no
Pd(1) O(2) N(1) . . . 117.47(11) no
O(2) N(1) O(3) . . . 118.89(17) no
O(2) N(1) O(4) . . . 116.54(14) no
O(3) N(1) O(4) . . . 124.58(13) no
C(1) N(2) C(4) . . . 112.87(10) no
C(1) N(2) C(5) . . . 123.33(12) no
C(4) N(2) C(5) . . . 123.11(10) no
O(1) C(1) N(2) . . . 121.72(11) no
O(1) C(1) C(2) . . . 127.06(11) no
N(2) C(1) C(2) . . . 111.21(11) no
C(1) C(2) C(3) . . . 103.45(11) no
C(2) C(3) C(4) . . . 105.44(12) no
N(2) C(4) C(3) . . . 103.45(10) no
N(2) C(5) C(6) . . . 110.78(12) no
N(2) C(5) C(10) . . . 111.59(14) no
C(6) C(5) C(10) . . . 111.32(11) no
C(5) C(6) C(7) . . . 110.86(14) no
C(6) C(7) C(8) . . . 111.34(17) no
C(7) C(8) C(9) . . . 111.23(12) no
C(8) C(9) C(10) . . . 110.64(16) no
C(5) C(10) C(9) . . . 109.88(17) no
C(1) C(2) H(14) . . . 111.1 no
C(1) C(2) H(15) . . . 111.1 no
C(3) C(2) H(14) . . . 111.1 no
C(3) C(2) H(15) . . . 111.1 no
H(14) C(2) H(15) . . . 109.0 no
C(2) C(3) H(1) . . . 110.7 no
C(2) C(3) H(2) . . . 110.7 no
C(4) C(3) H(1) . . . 110.7 no
C(4) C(3) H(2) . . . 110.7 no
H(1) C(3) H(2) . . . 108.8 no
N(2) C(4) H(4) . . . 111.1 no
N(2) C(4) H(5) . . . 111.1 no
C(3) C(4) H(4) . . . 111.1 no
C(3) C(4) H(5) . . . 111.1 no
H(4) C(4) H(5) . . . 109.0 no
N(2) C(5) H(3) . . . 107.6 no
C(6) C(5) H(3) . . . 107.7 no
C(10) C(5) H(3) . . . 107.6 no
C(5) C(6) H(16) . . . 109.5 no
C(5) C(6) H(17) . . . 109.5 no
C(7) C(6) H(16) . . . 109.5 no
C(7) C(6) H(17) . . . 109.5 no
H(16) C(6) H(17) . . . 108.1 no
C(6) C(7) H(12) . . . 109.4 no
C(6) C(7) H(13) . . . 109.4 no
C(8) C(7) H(12) . . . 109.4 no
C(8) C(7) H(13) . . . 109.4 no
H(12) C(7) H(13) . . . 108.0 no
C(7) C(8) H(10) . . . 109.4 no
C(7) C(8) H(11) . . . 109.4 no
C(9) C(8) H(10) . . . 109.4 no
C(9) C(8) H(11) . . . 109.4 no
H(10) C(8) H(11) . . . 108.0 no
C(8) C(9) H(8) . . . 109.5 no
C(8) C(9) H(9) . . . 109.5 no
C(10) C(9) H(8) . . . 109.5 no
C(10) C(9) H(9) . . . 109.5 no
H(8) C(9) H(9) . . . 108.1 no
C(5) C(10) H(6) . . . 109.7 no
C(5) C(10) H(7) . . . 109.7 no
C(9) C(10) H(6) . . . 109.7 no
C(9) C(10) H(7) . . . 109.7 no
H(6) C(10) H(7) . . . 108.2 no

loop_
_geom_bond_atom_site_label_1
_geom_bond_atom_site_label_2
_geom_bond_site_symmetry_1
_geom_bond_site_symmetry_2
_geom_bond_distance
_geom_bond_publ_flag
Pd(1) O(1) . . 2.0092(11) yes
Pd(1) O(1) . 2_775 2.0092(11) no
Pd(1) O(2) . . 2.0112(15) yes
Pd(1) O(2) . 2_775 2.0112(15) no
O(1) C(1) . . 1.2699(17) no
O(2) N(1) . . 1.3158(16) no
O(3) N(1) . . 1.229(2) no
O(4) N(1) . . 1.222(2) no
N(2) C(1) . . 1.3200(17) no
N(2) C(4) . . 1.4754(19) no
N(2) C(5) . . 1.4713(15) no
C(1) C(2) . . 1.5020(17) no
C(2) C(3) . . 1.535(2) no
C(3) C(4) . . 1.5304(18) no
C(5) C(6) . . 1.525(2) no
C(5) C(10) . . 1.525(2) no
C(6) C(7) . . 1.5351(19) no
C(7) C(8) . . 1.525(3) no
C(8) C(9) . . 1.518(3) no
C(9) C(10) . . 1.533(2) no
C(2) H(14) . . 0.990 no
C(2) H(15) . . 0.990 no
C(3) H(1) . . 0.990 no
C(3) H(2) . . 0.990 no
C(4) H(4) . . 0.990 no
C(4) H(5) . . 0.990 no
C(5) H(3) . . 1.000 no
C(6) H(16) . . 0.990 no
C(6) H(17) . . 0.990 no
C(7) H(12) . . 0.990 no
C(7) H(13) . . 0.990 no
C(8) H(10) . . 0.990 no
C(8) H(11) . . 0.990 no
C(9) H(8) . . 0.990 no
C(9) H(9) . . 0.990 no
C(10) H(6) . . 0.990 no
C(10) H(7) . . 0.990 no

loop_
_geom_torsion_atom_site_label_1
_geom_torsion_atom_site_label_2
_geom_torsion_atom_site_label_3
_geom_torsion_atom_site_label_4
_geom_torsion_site_symmetry_1
_geom_torsion_site_symmetry_2
_geom_torsion_site_symmetry_3
_geom_torsion_site_symmetry_4
_geom_torsion
_geom_torsion_publ_flag
O(1) Pd(1) O(2) N(1) . . . . -113.91(10) ?
O(2) Pd(1) O(1) C(1) . . . . -66.76(14) ?
O(1) Pd(1) O(2) N(1) . . 2_775 2_775 -66.09(10) ?
O(2) Pd(1) O(1) C(1) 2_775 . . . 113.24(14) ?
O(1) Pd(1) O(2) N(1) 2_775 . . . 66.09(10) ?
O(2) Pd(1) O(1) C(1) . . 2_775 2_775 -113.24(14) ?
O(1) Pd(1) O(2) N(1) 2_775 . 2_775 2_775 113.91(10) ?
O(2) Pd(1) O(1) C(1) 2_775 . 2_775 2_775 66.76(14) ?
Pd(1) O(1) C(1) N(2) . . . . -172.54(13) ?
Pd(1) O(1) C(1) C(2) . . . . 6.7(2) ?
Pd(1) O(2) N(1) O(3) . . . . 2.66(19) ?
Pd(1) O(2) N(1) O(4) . . . . -177.21(12) ?
C(1) N(2) C(4) C(3) . . . . 14.4(2) ?
C(4) N(2) C(1) O(1) . . . . 175.65(17) ?
C(4) N(2) C(1) C(2) . . . . -3.7(2) ?
C(1) N(2) C(5) C(6) . . . . 95.31(17) ?
C(1) N(2) C(5) C(10) . . . . -140.05(16) ?
C(5) N(2) C(1) O(1) . . . . 4.9(2) ?
C(5) N(2) C(1) C(2) . . . . -174.43(15) ?
C(4) N(2) C(5) C(6) . . . . -74.5(2) ?
C(4) N(2) C(5) C(10) . . . . 50.2(2) ?
C(5) N(2) C(4) C(3) . . . . -174.89(17) ?
O(1) C(1) C(2) C(3) . . . . 172.09(18) ?
N(2) C(1) C(2) C(3) . . . . -8.6(2) ?
C(1) C(2) C(3) C(4) . . . . 16.71(19) ?
C(2) C(3) C(4) N(2) . . . . -18.6(2) ?
N(2) C(5) C(6) C(7) . . . . -179.40(13) ?
N(2) C(5) C(10) C(9) . . . . 178.01(11) ?
C(6) C(5) C(10) C(9) . . . . -57.65(14) ?
C(10) C(5) C(6) C(7) . . . . 55.81(17) ?
C(5) C(6) C(7) C(8) . . . . -54.16(16) ?
C(6) C(7) C(8) C(9) . . . . 55.18(16) ?
C(7) C(8) C(9) C(10) . . . . -57.20(18) ?
C(8) C(9) C(10) C(5) . . . . 58.08(16) ?
